data_8100834
loop_
_publ_author_name
'Tinant, Bernard'
'Declercq, Jean-Paul'
'C\'er\'esiat, Marcel'
'Marchand-Brynaert, Jacqueline'

_publ_section_title
;
Crystal structure of (6R,7S)-N-benzhydryl-6-hydroxy-7-methyl-2-tert-
butyl-4,5,6,7-tetrahydro-4-aza-oxepin-5-one, C~23~H~27~NO~3~
;
_journal_issue 1
_journal_name_full 'Zeitschrift f\"ur Kristallographie - New Crystal Structures'
_journal_page_first 53
_journal_page_last 54
_journal_volume 216
_journal_year 2001
_chemical_formula_sum 'C23 H27 N O3'
_chemical_formula_weight 365.46
_space_group_IT_number 5
_symmetry_cell_setting monoclinic
_symmetry_space_group_name_Hall 'C 2y'
_symmetry_space_group_name_H-M 'C 1 2 1'
_cell_angle_alpha 90.00
_cell_angle_beta 121.71(4)
_cell_angle_gamma 90.00
_cell_formula_units_Z 4
_cell_length_a 18.153(6)
_cell_length_b 9.754(3)
_cell_length_c 13.682(5)
_cell_measurement_temperature 293(2)
_cell_volume 2060.9(12)
_diffrn_ambient_temperature 293(2)
_exptl_crystal_density_diffrn 1.178
_cod_original_sg_symbol_H-M 'C 2'
_cod_database_code 8100834

loop_
_symmetry_equiv_pos_as_xyz
'x, y, z'
'-x, y, -z'
'x+1/2, y+1/2, z'
'-x+1/2, y+1/2, -z'

loop_
_atom_site_aniso_label
_atom_site_aniso_U_11
_atom_site_aniso_U_22
_atom_site_aniso_U_33
_atom_site_aniso_U_23
_atom_site_aniso_U_13
_atom_site_aniso_U_12
O1 0.0465(12) 0.0437(12) 0.0634(13) 0.0021(11) 0.0142(10) 0.0037(10)
C2 0.043(2) 0.039(2) 0.0437(15) 0.0023(13) 0.0215(13) 0.0005(13)
C3 0.0404(15) 0.048(2) 0.0414(14) -0.0015(14) 0.0199(12) 0.0033(14)
N4 0.0374(12) 0.0508(15) 0.0392(11) -0.0074(11) 0.0176(10) 0.0017(11)
C5 0.040(2) 0.054(2) 0.052(2) -0.014(2) 0.0207(14) -0.004(2)
C6 0.040(2) 0.066(2) 0.065(2) -0.016(2) 0.029(2) -0.011(2)
C7 0.040(2) 0.064(2) 0.059(2) -0.009(2) 0.025(2) 0.0069(15)
C8 0.049(2) 0.049(2) 0.040(2) -0.0015(15) 0.0219(13) 0.000(2)
C9 0.088(3) 0.119(4) 0.067(3) -0.024(3) 0.050(3) -0.017(3)
C10 0.071(3) 0.064(2) 0.055(2) -0.009(2) 0.019(2) -0.016(2)
C11 0.081(3) 0.080(3) 0.042(2) 0.000(2) 0.010(2) 0.016(2)
C12 0.041(2) 0.054(2) 0.0372(15) -0.0095(14) 0.0178(13) 0.0048(14)
C13 0.0424(15) 0.053(2) 0.0387(14) 0.0040(14) 0.0182(12) 0.0084(14)
C14 0.062(2) 0.047(2) 0.054(2) 0.001(2) 0.032(2) 0.005(2)
C15 0.080(2) 0.050(2) 0.062(2) 0.006(2) 0.036(2) 0.001(2)
C16 0.072(3) 0.066(3) 0.068(2) 0.019(2) 0.041(2) 0.001(2)
C17 0.082(3) 0.081(3) 0.082(3) 0.028(2) 0.061(2) 0.023(2)
C18 0.078(2) 0.057(2) 0.067(2) 0.009(2) 0.050(2) 0.017(2)
C19 0.047(2) 0.042(2) 0.047(2) -0.0083(14) 0.0282(14) -0.0011(14)
C20 0.046(2) 0.055(2) 0.062(2) 0.007(2) 0.026(2) 0.001(2)
C21 0.062(2) 0.084(3) 0.075(2) 0.025(2) 0.042(2) 0.023(2)
C22 0.092(3) 0.061(3) 0.100(3) 0.025(2) 0.065(3) 0.026(2)
C23 0.115(4) 0.045(3) 0.126(4) -0.005(3) 0.072(4) -0.008(3)
C24 0.062(2) 0.055(2) 0.090(3) -0.011(2) 0.036(2) -0.009(2)
O25 0.0395(11) 0.105(2) 0.0587(14) -0.0298(15) 0.0118(11) 0.0091(13)
O26 0.0434(13) 0.132(3) 0.098(2) -0.043(2) 0.0408(13) -0.022(2)
C27 0.083(3) 0.069(3) 0.081(3) 0.009(3) 0.015(2) 0.027(3)

loop_
_atom_site_label
_atom_site_type_symbol
_atom_site_fract_x
_atom_site_fract_y
_atom_site_fract_z
_atom_site_U_iso_or_equiv
_atom_site_thermal_displace_type
_atom_site_occupancy
_atom_site_calc_flag
_atom_site_refinement_flags
_atom_site_disorder_group
O1 O 0.22846(13) 0.3956(2) 0.8321(2) 0.0583(6) Uani 1 d . .
C2 C 0.2849(2) 0.2912(3) 0.8933(2) 0.0424(7) Uani 1 d . .
C3 C 0.2911(2) 0.1827(3) 0.8401(2) 0.0440(7) Uani 1 d . .
N4 N 0.23617(14) 0.1546(3) 0.7215(2) 0.0437(6) Uani 1 d . .
C5 C 0.1494(2) 0.1746(3) 0.6643(3) 0.0502(8) Uani 1 d . .
C6 C 0.1129(2) 0.2222(4) 0.7358(3) 0.0565(9) Uani 1 d . .
C7 C 0.1358(2) 0.3732(4) 0.7703(3) 0.0546(9) Uani 1 d . .
C8 C 0.3434(2) 0.3222(3) 1.0203(2) 0.0471(7) Uani 1 d . .
C9 C 0.2891(3) 0.3403(7) 1.0741(4) 0.0870(14) Uani 1 d . .
C10 C 0.3914(3) 0.4560(5) 1.0340(3) 0.0705(11) Uani 1 d . .
C11 C 0.4112(3) 0.2107(5) 1.0815(3) 0.0785(13) Uani 1 d . .
C12 C 0.2747(2) 0.0908(3) 0.6599(3) 0.0453(7) Uani 1 d . .
C13 C 0.3287(2) 0.1907(4) 0.6380(2) 0.0463(7) Uani 1 d . .
C14 C 0.3378(2) 0.3286(4) 0.6665(3) 0.0535(8) Uani 1 d . .
C15 C 0.3879(3) 0.4140(4) 0.6444(3) 0.0648(10) Uani 1 d . .
C16 C 0.4293(3) 0.3636(4) 0.5918(3) 0.0668(11) Uani 1 d . .
C17 C 0.4201(3) 0.2282(5) 0.5621(4) 0.0733(12) Uani 1 d . .
C18 C 0.3697(2) 0.1422(4) 0.5832(3) 0.0616(9) Uani 1 d . .
C19 C 0.3219(2) -0.0399(3) 0.7208(2) 0.0441(7) Uani 1 d . .
C20 C 0.4102(2) -0.0468(4) 0.7938(3) 0.0553(8) Uani 1 d . .
C21 C 0.4505(3) -0.1673(5) 0.8495(4) 0.0704(11) Uani 1 d . .
C22 C 0.4030(3) -0.2832(5) 0.8324(4) 0.0773(12) Uani 1 d . .
C23 C 0.3165(4) -0.2785(5) 0.7628(5) 0.091(2) Uani 1 d . .
C24 C 0.2750(3) -0.1590(5) 0.7053(4) 0.0713(11) Uani 1 d . .
O25 O 0.10208(14) 0.1545(3) 0.5615(2) 0.0744(8) Uani 1 d . .
O26 O 0.0229(2) 0.2065(4) 0.6768(3) 0.0894(10) Uani 1 d . .
C27 C 0.0980(4) 0.4692(6) 0.6718(4) 0.0915(15) Uani 1 d . .
H3 H 0.3363(24) 0.1089(45) 0.8811(34) 0.081(2) Uiso 1 d . .
H6 H 0.1396(25) 0.1661(48) 0.8095(36) 0.081(2) Uiso 1 d . .
H7 H 0.1133(24) 0.3874(44) 0.8224(33) 0.081(2) Uiso 1 d . .
H9A H 0.3219(26) 0.3648(44) 1.1476(40) 0.081(2) Uiso 1 d . .
H9B H 0.2590(30) 0.2659(54) 1.0597(38) 0.081(2) Uiso 1 d . .
H9C H 0.2383(26) 0.4160(46) 1.0337(33) 0.081(2) Uiso 1 d . .
H10A H 0.4280(25) 0.4728(44) 1.1187(35) 0.081(2) Uiso 1 d . .
H10B H 0.3520(25) 0.5323(53) 0.9928(35) 0.081(2) Uiso 1 d . .
H10C H 0.4322(25) 0.4416(45) 0.9942(33) 0.081(2) Uiso 1 d . .
H11A H 0.4531(26) 0.2378(45) 1.1599(38) 0.081(2) Uiso 1 d . .
H11B H 0.4511(25) 0.2028(47) 1.0494(34) 0.081(2) Uiso 1 d . .
H11C H 0.3749(27) 0.1370(50) 1.0787(37) 0.081(2) Uiso 1 d . .
H12 H 0.2262(25) 0.0708(44) 0.5845(37) 0.081(2) Uiso 1 d . .
H14 H 0.3073(27) 0.3620(45) 0.6984(36) 0.081(2) Uiso 1 d . .
H15 H 0.3949(26) 0.5060(52) 0.6594(36) 0.081(2) Uiso 1 d . .
H16 H 0.4625(25) 0.4228(50) 0.5838(35) 0.081(2) Uiso 1 d . .
H17 H 0.4446(25) 0.1970(46) 0.5212(34) 0.081(2) Uiso 1 d . .
H18 H 0.3655(25) 0.0450(51) 0.5573(34) 0.081(2) Uiso 1 d . .
H20 H 0.4441(25) 0.0368(51) 0.8055(34) 0.081(2) Uiso 1 d . .
H21 H 0.5113(26) -0.1626(48) 0.8993(33) 0.081(2) Uiso 1 d . .
H22 H 0.4359(25) -0.3688(48) 0.8731(34) 0.081(2) Uiso 1 d . .
H23 H 0.2860(27) -0.3472(52) 0.7334(38) 0.081(2) Uiso 1 d . .
H24 H 0.2159(27) -0.1551(47) 0.6576(36) 0.081(2) Uiso 1 d . .
H26 H -0.0009(26) 0.1923(48) 0.6036(38) 0.081(2) Uiso 1 d . .
H27A H 0.1110(25) 0.5631(55) 0.6962(37) 0.081(2) Uiso 1 d . .
H27B H 0.0282(30) 0.4512(44) 0.6353(34) 0.081(2) Uiso 1 d . .
H27C H 0.1174(26) 0.4436(51) 0.6230(36) 0.081(2) Uiso 1 d . .

loop_
_geom_bond_atom_site_label_1
_geom_bond_atom_site_label_2
_geom_bond_distance
_geom_bond_site_symmetry_2
_geom_bond_publ_flag
O1 C2 1.374(4) . yes
O1 C7 1.448(4) . yes
C2 C3 1.322(4) . yes
C2 C8 1.517(4) . yes
C3 N4 1.414(4) . yes
C3 H3 1.01(4) . ?
N4 C5 1.354(4) . yes
N4 C12 1.486(4) . yes
C5 O25 1.219(4) . yes
C5 C6 1.515(5) . yes
C6 O26 1.399(4) . yes
C6 C7 1.536(5) . yes
C6 H6 1.02(4) . ?
C7 C27 1.480(6) . yes
C7 H7 1.00(4) . ?
C8 C9 1.518(5) . yes
C8 C11 1.522(5) . yes
C8 C10 1.526(5) . yes
C9 H9A 0.89(5) . ?
C9 H9B 0.87(5) . ?
C9 H9C 1.08(4) . ?
C10 H10A 1.00(4) . ?
C10 H10B 0.98(5) . ?
C10 H10C 1.13(4) . ?
C11 H11A 0.97(4) . ?
C11 H11B 1.03(4) . ?
C11 H11C 0.96(5) . ?
C12 C19 1.517(5) . yes
C12 C13 1.520(4) . yes
C12 H12 0.96(4) . ?
C13 C14 1.386(5) . yes
C13 C18 1.388(4) . yes
C14 C15 1.380(5) . yes
C14 H14 0.93(4) . ?
C15 C16 1.375(6) . yes
C15 H15 0.91(5) . ?
C16 C17 1.366(6) . yes
C16 H16 0.88(5) . ?
C17 C18 1.379(6) . yes
C17 H17 0.93(4) . ?
C18 H18 1.00(5) . ?
C19 C20 1.374(4) . yes
C19 C24 1.389(5) . yes
C20 C21 1.382(5) . yes
C20 H20 0.98(5) . ?
C21 C22 1.365(7) . yes
C21 H21 0.95(4) . ?
C22 C23 1.342(7) . yes
C22 H22 1.01(5) . ?
C23 C24 1.387(7) . yes
C23 H23 0.83(5) . ?
C24 H24 0.92(4) . ?
O26 H26 0.87(4) . ?
C27 H27A 0.96(5) . ?
C27 H27B 1.10(4) . ?
C27 H27C 0.94(4) . ?

loop_
_cod_related_entry_id
_cod_related_entry_database
_cod_related_entry_code
1 ChemSpider 17241196
